data_2004818
loop_
_publ_author_name
'Wieczorek, M. W.'
'B\/laszczyk, J.'
'Kr\'ol, B. W.'

_publ_section_title
;
 Effects of Cation Interactions on Sugar Anion Conformation in
 Complexes of Lactobionate and Gluconate with Calcium, Sodium or
 Potassium
;
_journal_issue 5
_journal_name_full 'Acta Crystallographica Section C'
_journal_page_first 1193
_journal_page_last 1198
_journal_paper_doi 10.1107/S0108270195011930
_journal_volume 52
_journal_year 1996
_chemical_formula_moiety 'C12 H21 O12 , K'
_chemical_formula_sum 'C12 H21 K O12'
_chemical_formula_weight 396.4
_space_group_IT_number 19
_symmetry_cell_setting orthorhombic
_symmetry_space_group_name_Hall 'P 2ac 2ab'
_symmetry_space_group_name_H-M 'P 21 21 21'
_atom_type_scat_source SHELXTL/PC
_cell_angle_alpha 90
_cell_angle_beta 90
_cell_angle_gamma 90
_cell_formula_units_Z 4
_cell_length_a 8.7037(9)
_cell_length_b 8.7037(9)
_cell_length_c 21.055(2)
_cell_measurement_reflns_used 25
_cell_measurement_temperature 293
_cell_measurement_theta_max 29.5
_cell_measurement_theta_min 20.8
_cell_volume 1595.0(3)
_computing_cell_refinement CAD4
_computing_data_collection 'CAD-4 (Schagen, 1989)'
_computing_data_reduction 'CAD4-SDP (Frenz, 1983)'
_computing_molecular_graphics SHELXTL/PC
_computing_publication_material 'SHELXTL/PC; (Vickovic, 1988)'
_computing_structure_refinement SHELXTL/PC
_computing_structure_solution 'SHELXTL/PC (Sheldrick, 1991)'
_diffrn_measurement_device 'Enraf-Nonius CAD-4'
_diffrn_measurement_method '\w/2\q scans'
_diffrn_radiation_type CuK\a
_diffrn_radiation_wavelength 1.54184
_diffrn_reflns_av_R_equivalents 0.025
_diffrn_reflns_limit_h_max 0
_diffrn_reflns_limit_h_min -10
_diffrn_reflns_limit_k_max 10
_diffrn_reflns_limit_k_min -10
_diffrn_reflns_limit_l_max 26
_diffrn_reflns_limit_l_min 0
_diffrn_reflns_number 3613
_diffrn_reflns_theta_max 75
_diffrn_standards_decay_% 3.3
_diffrn_standards_interval_time 60
_diffrn_standards_number 3
_exptl_absorpt_coefficient_mu 3.56
_exptl_absorpt_correction_T_max 0.999
_exptl_absorpt_correction_T_min 0.896
_exptl_absorpt_correction_type 'empirical, \y scan (North, Phillips & Mathews, 1968; Frenz, 1983'
_exptl_crystal_colour colourless
_exptl_crystal_density_diffrn 1.651(2)
_exptl_crystal_description 'bipyramidal trigonal'
_exptl_crystal_size_max 0.55
_exptl_crystal_size_mid 0.30
_exptl_crystal_size_min 0.30
_refine_diff_density_max 0.805
_refine_diff_density_min -0.751
_refine_ls_extinction_coef 0.012(2)
_refine_ls_extinction_method 'SHELXTL/PC (Sheldrick, 1991)'
_refine_ls_goodness_of_fit_obs 0.823
_refine_ls_hydrogen_treatment 'H atoms: see text'
_refine_ls_number_parameters 248
_refine_ls_number_reflns 3283
_refine_ls_R_factor_obs 0.0409
_refine_ls_shift/esd_max 0.016
_refine_ls_structure_factor_coef F
_refine_ls_weighting_details 'w = 1/[\s^2^(F)+0.0073F^2^]'
_refine_ls_weighting_scheme calc
_refine_ls_wR_factor_obs 0.0492
_reflns_number_observed 3283
_reflns_number_total 3289
_reflns_observed_criterion I>3\s(I)
_cod_data_source_file ab1260.cif
_cod_data_source_block 2
_cod_depositor_comments
;
The following automatic conversions were performed:

'_refine_ls_weighting_scheme' value ' 1/[\s^2^(F)+0.0073F^2^]' was
changed to 'calc'. New tag '_refine_ls_weighting_details' was
created. The value of the new tag was set to 'w =
1/[\s^2^(F)+0.0073F^2^]'.

Automatic conversion script
Id: cif_fix_values 3143 2015-03-26 13:38:13Z robertas 
;
_cod_original_cell_volume 1595.0(5)
_cod_database_code 2004818

loop_
_symmetry_equiv_pos_as_xyz
x,y,z
1/2-x,-y,1/2+z
-x,1/2+y,1/2-z
1/2+x,1/2-y,-z

loop_
_atom_site_label
_atom_site_fract_x
_atom_site_fract_y
_atom_site_fract_z
_atom_site_U_iso_or_equiv
K1 .44150(10) .71260(10) .67540(10) .0403(2)
O1 .0161(2) .6538(2) .57580(10) .0283(4)
O2 -0.4002(2) .7113(2) .56290(10) .0343(4)
O3 -0.3575(2) .4414(2) .49240(10) .0400(4)
O4 -.0396(2) .4910(2) .46110(10) .0370(4)
O5 .2836(2) .4773(2) .61190(10) .0540(5)
O6 -0.1206(2) .8657(2) .60110(10) .0260(4)
O7 -0.3165(2) .9232(2) .70500(10) .0433(5)
O8 .1984(2) .8734(2) .63650(10) .0377(4)
O9 .1288(2) .9805(2) .76790(10) .0353(4)
O10 .3609(2) 1.1893(2) .65680(10) .0390(4)
O11 .4142(2) 1.0377(2) .73960(10) .0357(4)
O12 -0.3350(2) 1.2559(2) .68080(10) .0410(5)
C1 -0.1323(2) .7074(2) .59540(10) .0253(4)
C2 -0.2496(2) .6655(2) .54440(10) .0253(4)
C3 -0.2502(2) .4913(2) .53880(10) .0283(4)
C4 -.0898(2) .4340(2) .52140(10) .0310(4)
C5 .0236(2) .4889(2) .57190(10) .0287(4)
C6 .1895(3) .4456(2) .55930(10) .0390(5)
C7 -.0675(2) .9175(2) .66250(10) .0243(4)
C8 .0907(2) .9904(2) .65330(10) .0253(4)
C9 .1530(2) 1.0700(2) .71290(10) .0270(4)
C10 .3237(2) 1.1038(2) .70260(10) .0273(4)
C11 -0.1894(2) 1.0203(2) .69140(10) .0260(4)
C12 -0.2367(2) 1.1514(2) .64880(10) .0337(4)
H2 -0.4118(8) .8141(8) .5490(8) .08(2)
H3 -0.4296(8) .5184(8) .5003(8) .16(3)
H4 -0.1110(8) .4361(8) .4352(8) .11(2)
H5 .3043(8) .3877(8) .6330(8) .056(9)
H7 -0.3835(8) .9891(8) .7203(8) .041(8)
H8 .1367(8) .7936(8) .6123(8) .035(7)
H9 .2229(8) .9297(8) .7808(8) .049(9)
H11 -0.1602(8) .6502(8) .6373(8) .070(10)
H12 -0.4399(8) 1.2317(8) .6715(8) .052(3)
H21 -0.2056(8) .7185(8) .4981(8) .045(8)
H31 -0.2743(8) .4416(8) .5857(8) .042(8)
H41 -.0863(8) .3266(8) .5188(8) .040(8)
H51 -.0269(8) .4299(8) .6178(8) .080(10)
H61 .1991(8) .3492(8) .5466(8) .042(7)
H62 .2019(8) .5038(8) .5208(8) .060(10)
H71 -.0555(8) .8459(8) .6940(8) .022(5)
H81 .0816(8) 1.0712(8) .6203(8) .019(5)
H91 .1114(8) 1.1836(8) .7179(8) .051(9)
H111 -0.1535(8) 1.0593(8) .7315(8) .080(10)
H121 -0.1426(8) 1.2141(8) .6404(8) .060(10)
H122 -0.2972(8) 1.1082(8) .6067(8) .11(2)

loop_
_geom_angle_atom_site_label_1
_geom_angle_atom_site_label_2
_geom_angle_atom_site_label_3
_geom_angle_site_symmetry_1
_geom_angle_site_symmetry_3
_geom_angle
_geom_angle_publ_flag
O2 K1 O5 1_655 . 80.30(10) yes
O2 K1 O7 1_655 1_655 79.70(10) yes
O2 K1 O8 1_655 . 97.80(10) yes
O2 K1 O11 1_655 . 114.40(10) yes
O2 K1 O11 1_655 3_646 110.00(10) yes
O2 K1 O12 1_655 3_546 165.30(10) yes
O5 K1 O7 . 1_655 158.80(10) yes
O5 K1 O8 . . 81.30(10) yes
O5 K1 O11 . . 145.60(10) yes
O5 K1 O11 . 3_646 97.70(10) yes
O5 K1 O12 . 3_546 113.40(10) yes
O7 K1 O8 1_655 . 108.40(10) yes
O7 K1 O11 1_655 . 52.10(10) yes
O7 K1 O11 1_655 3_646 82.70(10) yes
O7 K1 O12 1_655 3_546 86.10(10) yes
O8 K1 O11 . . 66.40(10) yes
O8 K1 O11 . 3_646 151.70(10) yes
O8 K1 O12 . 3_546 89.90(10) yes
O11 K1 O11 . 3_646 105.10(10) yes
O11 K1 O12 . 3_546 57.60(10) yes
O11 K1 O12 3_646 3_546 64.30(10) yes
C1 O1 C5 . . 112.4(2) no
C1 O6 C7 . . 114.3(2) no
O1 C1 O6 . . 106.4(2) no
O1 C1 C2 . . 108.8(2) no
O6 C1 C2 . . 110.3(2) no
O2 C2 C1 . . 110.9(2) no
O2 C2 C3 . . 107.3(2) no
C1 C2 C3 . . 107.2(2) no
O3 C3 C2 . . 111.1(2) no
O3 C3 C4 . . 109.7(2) no
C2 C3 C4 . . 109.9(2) no
O4 C4 C3 . . 112.3(2) no
O4 C4 C5 . . 108.2(2) no
C3 C4 C5 . . 108.8(2) no
O1 C5 C4 . . 108.8(2) no
O1 C5 C6 . . 107.5(2) no
C4 C5 C6 . . 114.6(2) no
O5 C6 C5 . . 111.6(2) no
O6 C7 C8 . . 107.7(2) no
O6 C7 C11 . . 108.6(2) no
C8 C7 C11 . . 115.9(2) no
O8 C8 C7 . . 109.1(2) no
O8 C8 C9 . . 107.0(2) no
C7 C8 C9 . . 113.8(2) no
O9 C9 C8 . . 111.7(2) no
O9 C9 C10 . . 111.6(2) no
C8 C9 C10 . . 108.3(2) no
O10 C10 O11 . . 126.0(2) no
O10 C10 C9 . . 118.1(2) no
O11 C10 C9 . . 115.8(2) no
O7 C11 C7 . . 105.9(2) no
O7 C11 C12 . . 110.9(2) no
C7 C11 C12 . . 113.5(2) no
O12 C12 C11 . . 111.5(2) no

loop_
_geom_bond_atom_site_label_1
_geom_bond_atom_site_label_2
_geom_bond_site_symmetry_2
_geom_bond_distance
_geom_bond_publ_flag
K1 O2 1_655 2.740(2) yes
K1 O5 . 2.806(2) yes
K1 O7 1_655 2.861(2) yes
K1 O8 . 2.666(2) yes
K1 O11 . 3.145(2) yes
K1 O11 3_646 2.664(2) yes
K1 O12 3_546 3.189(2) yes
O1 C1 . 1.434(3) no
O1 C5 . 1.439(2) no
O2 C2 . 1.424(3) no
O3 C3 . 1.420(3) no
O4 C4 . 1.431(3) no
O5 C6 . 1.405(3) no
O6 C1 . 1.387(2) no
O6 C7 . 1.445(3) no
O7 C11 . 1.421(2) no
O8 C8 . 1.429(3) no
O9 C9 . 1.411(3) no
O10 C10 . 1.260(3) no
O11 C10 . 1.248(3) no
O12 C12 . 1.419(3) no
C1 C2 . 1.526(3) no
C2 C3 . 1.521(2) no
C3 C4 . 1.527(3) no
C4 C5 . 1.528(3) no
C5 C6 . 1.516(3) no
C7 C8 . 1.528(2) no
C7 C11 . 1.515(3) no
C8 C9 . 1.533(3) no
C9 C10 . 1.530(2) no
C11 C12 . 1.509(3) no

loop_
_geom_torsion_atom_site_label_1
_geom_torsion_atom_site_label_2
_geom_torsion_atom_site_label_3
_geom_torsion_atom_site_label_4
_geom_torsion
_geom_torsion_publ_flag
O1 C1 O6 C7 -87.1(2) yes
O1 C1 C2 O2 177.8(2) yes
O1 C1 C2 C3 61.0(2) yes
O1 C5 C4 O4 64.9(2) yes
O1 C5 C4 C3 -57.3(2) yes
O1 C5 C6 O5 68.5(2) yes
O2 C2 C1 O6 -65.9(2) yes
O2 C2 C3 O3 60.5(2) yes
O2 C2 C3 C4 -177.9(2) yes
O3 C3 C2 C1 179.6(2) yes
O3 C3 C4 O4 60.4(2) yes
O3 C3 C4 C5 -180.0(2) yes
O4 C4 C3 C2 -62.1(2) yes
O4 C4 C5 C6 -55.5(2) yes
O5 C6 C5 C4 -170.5(2) yes
O6 C1 O1 C5 176.3(2) yes
O6 C1 C2 C3 177.3(2) yes
O6 C7 C8 O8 -68.3(2) yes
O6 C7 C8 C9 172.4(2) yes
O6 C7 C11 O7 68.0(2) yes
O6 C7 C11 C12 -54.0(2) yes
O7 C11 C7 C8 -170.7(2) yes
O7 C11 C12 O12 68.8(2) yes
O8 C8 C7 C11 169.9(2) yes
O8 C8 C9 O9 -77.0(2) yes
O8 C8 C9 C10 46.3(2) yes
O9 C9 C8 C7 43.6(2) yes
O9 C9 C10 O10 -176.6(2) yes
O9 C9 C10 O11 6.2(2) yes
O10 C10 C9 C8 60.1(2) yes
O11 C10 C9 C8 -117.1(2) yes
O12 C12 C11 C7 -172.1(2) yes
C1 O1 C5 C4 62.6(2) yes
C1 O1 C5 C6 -172.8(2) yes
C1 O6 C7 C8 113.2(2) yes
C1 O6 C7 C11 -120.5(2) yes
C1 C2 C3 C4 -58.8(2) yes
C2 C1 O1 C5 -64.9(2) yes
C2 C1 O6 C7 155.1(2) yes
C2 C3 C4 C5 57.5(2) yes
C3 C4 C5 C6 -177.7(2) yes
C7 C8 C9 C10 166.8(2) yes
C8 C7 C11 C12 67.4(2) yes
C9 C8 C7 C11 50.5(2) yes
